data_7212101
loop_
_publ_author_name
'Nayak, Susanta K.'
'Venugopala, K. N.'
'Chopra, Deepak'
Vasu,
'Row, T. N. Guru'

_publ_section_title
;
 Effect of substitution on molecular conformation and packing features in
 a series of aryl substituted
 ethyl-6-methyl-4-phenyl-2-thioxo-1,2,3,4-tetrahydropyrimidine-5-carboxylates
;
_journal_issue 4
_journal_name_full CrystEngComm
_journal_page_first 1205
_journal_paper_doi 10.1039/b919648j
_journal_volume 12
_journal_year 2010
_chemical_compound_source 'see text'
_chemical_formula_moiety 'C14 H15 Cl N2 O2 S'
_chemical_formula_sum 'C14 H15 Cl N2 O2 S'
_chemical_formula_weight 310.80
_chemical_name_common
;
4-(2-chloro-phenyl)-6-methyl-2-thioxo-1,2,3,4-tetrahydro-
pyrimidine-5-carboxylic acid ethyl ester
;
_chemical_name_systematic
;
4-(2-chloro-phenyl)-6-methyl-2-thioxo-1,2,3,4-tetrahydro-pyrimidine-5-
carboxylic acid ethyl ester
;
_space_group_IT_number 2
_symmetry_cell_setting triclinic
_symmetry_Int_Tables_number 2
_symmetry_space_group_name_Hall '-P 1'
_symmetry_space_group_name_H-M 'P -1'
_atom_sites_solution_hydrogens geom
_atom_sites_solution_primary direct
_atom_sites_solution_secondary difmap
_cell_angle_alpha 81.012(5)
_cell_angle_beta 64.177(5)
_cell_angle_gamma 64.737(5)
_cell_formula_units_Z 4
_cell_length_a 11.534(5)
_cell_length_b 12.540(5)
_cell_length_c 12.618(5)
_cell_measurement_reflns_used 400
_cell_measurement_temperature 292(2)
_cell_measurement_theta_max 27.99
_cell_measurement_theta_min 0.98
_cell_volume 1484.7(11)
_computing_cell_refinement
;
CrysAlisPro, Oxford Diffraction Ltd.,
Version 1.171.33.34d (release 27-02-2009 CrysAlis171 .NET)
(compiled Feb 27 2009,15:38:38)
;
_computing_data_collection
;
CrysAlisPro, Oxford Diffraction Ltd.,
Version 1.171.33.34d (release 27-02-2009 CrysAlis171 .NET)
(compiled Feb 27 2009,15:38:38)
;
_computing_data_reduction
;
CrysAlisPro, Oxford Diffraction Ltd.,
Version 1.171.33.34d (release 27-02-2009 CrysAlis171 .NET)
(compiled Feb 27 2009,15:38:38)
;
_computing_molecular_graphics 'Ortep-3 for Windows (Farrugia, 1997) and CAMERON (Watkin et al., 1993)'
_computing_publication_material 'PLATON (Spek, 2003)'
_computing_structure_refinement 'SHELXL-97 (Sheldrick, 1997)'
_computing_structure_solution 'SHELXL-97 (Sheldrick, 1997)'
_diffrn_ambient_temperature 292(2)
_diffrn_detector_area_resol_mean 16.0839
_diffrn_measured_fraction_theta_full 0.998
_diffrn_measured_fraction_theta_max 0.998
_diffrn_measurement_details
;
1 omega -68.00 -34.00 1.0000 20.0000
omega____ theta____ kappa____ phi______ frames
- -17.0427 179.0000 -180.0000 34

2 omega -78.00 -45.00 1.0000 20.0000
omega____ theta____ kappa____ phi______ frames
- -17.0427 179.0000 -150.0000 33

3 omega -79.00 2.00 1.0000 20.0000
omega____ theta____ kappa____ phi______ frames
- -17.0427 -77.0000 30.0000 81

4 omega 62.00 89.00 1.0000 20.0000
omega____ theta____ kappa____ phi______ frames
- 18.9177 77.0000 -180.0000 27

5 omega -10.00 19.00 1.0000 20.0000
omega____ theta____ kappa____ phi______ frames
- 18.9177 77.0000 -180.0000 29

6 omega -24.00 40.00 1.0000 20.0000
omega____ theta____ kappa____ phi______ frames
- 18.9177 -37.0000 30.0000 64

7 omega -90.00 9.00 1.0000 20.0000
omega____ theta____ kappa____ phi______ frames
- -17.0427 -37.0000 150.0000 99

8 omega -94.00 -34.00 1.0000 20.0000
omega____ theta____ kappa____ phi______ frames
- -17.0427 179.0000 -90.0000 60

9 omega -43.00 55.00 1.0000 20.0000
omega____ theta____ kappa____ phi______ frames
- -17.0427 37.0000 -30.0000 98

10 omega -11.00 89.00 1.0000 20.0000
omega____ theta____ kappa____ phi______ frames
- 18.9177 77.0000 -60.0000 100

11 omega -49.00 41.00 1.0000 20.0000
omega____ theta____ kappa____ phi______ frames
- 18.9177 -62.0000 178.0000 90

12 omega -85.00 5.00 1.0000 20.0000
omega____ theta____ kappa____ phi______ frames
- -17.0427 -62.0000 44.0000 90

13 omega -94.00 -34.00 1.0000 20.0000
omega____ theta____ kappa____ phi______ frames
- -17.0427 179.0000 30.0000 60

;
_diffrn_measurement_device_type 'Goniometer Xcalibur, detector: Eos (Nova)'
_diffrn_measurement_method '\w scans'
_diffrn_orient_matrix_UB_11 -0.0264070628
_diffrn_orient_matrix_UB_12 -0.0123140155
_diffrn_orient_matrix_UB_13 -0.0716751863
_diffrn_orient_matrix_UB_21 -0.0308146323
_diffrn_orient_matrix_UB_22 0.0292794918
_diffrn_orient_matrix_UB_23 -0.0115785972
_diffrn_orient_matrix_UB_31 0.0194441842
_diffrn_orient_matrix_UB_32 0.0295960308
_diffrn_orient_matrix_UB_33 -0.0176174689
_diffrn_radiation_monochromator graphite
_diffrn_radiation_source 'Enhance (Mo) X-ray Source'
_diffrn_radiation_type 'Mo K\a'
_diffrn_radiation_wavelength 0.7107
_diffrn_reflns_av_R_equivalents 0.0912
_diffrn_reflns_av_sigmaI/netI 0.0979
_diffrn_reflns_limit_h_max 13
_diffrn_reflns_limit_h_min -13
_diffrn_reflns_limit_k_max 14
_diffrn_reflns_limit_k_min -14
_diffrn_reflns_limit_l_max 15
_diffrn_reflns_limit_l_min -14
_diffrn_reflns_number 22805
_diffrn_reflns_reduction_process
;
;
_diffrn_reflns_theta_full 25.00
_diffrn_reflns_theta_max 25.00
_diffrn_reflns_theta_min 3.28
_exptl_absorpt_coefficient_mu 0.400
_exptl_absorpt_correction_T_max 0.9461
_exptl_absorpt_correction_T_min 0.8962
_exptl_absorpt_correction_type multi-scan
_exptl_absorpt_process_details
;
CrysAlisPro, Oxford Diffraction Ltd.,
Version 1.171.33.34d (release 27-02-2009 CrysAlis171 .NET)
(compiled Feb 27 2009,15:38:38)
Empirical absorption correction using spherical harmonics,
implemented in SCALE3 ABSPACK scaling algorithm.
;
_exptl_crystal_colour colorless
_exptl_crystal_density_diffrn 1.390
_exptl_crystal_density_method 'Not Measured'
_exptl_crystal_description Rod
_exptl_crystal_F_000 648
_exptl_crystal_size_max 0.28
_exptl_crystal_size_mid 0.20
_exptl_crystal_size_min 0.14
_refine_diff_density_max 0.199
_refine_diff_density_min -0.221
_refine_diff_density_rms 0.044
_refine_ls_extinction_method none
_refine_ls_goodness_of_fit_ref 0.864
_refine_ls_hydrogen_treatment constr
_refine_ls_matrix_type full
_refine_ls_number_parameters 365
_refine_ls_number_reflns 5214
_refine_ls_number_restraints 0
_refine_ls_restrained_S_all 0.864
_refine_ls_R_factor_all 0.1149
_refine_ls_R_factor_gt 0.0462
_refine_ls_shift/su_max 0.001
_refine_ls_shift/su_mean 0.000
_refine_ls_structure_factor_coef Fsqd
_refine_ls_weighting_details 'calc w=1/[\s^2^(Fo^2^)+(0.0576P)^2^+0.0000P] where P=(Fo^2^+2Fc^2^)/3'
_refine_ls_weighting_scheme calc
_refine_ls_wR_factor_gt 0.0834
_refine_ls_wR_factor_ref 0.0944
_reflns_number_gt 2745
_reflns_number_total 5214
_reflns_threshold_expression >2sigma(I)
_cod_data_source_file b919648j.txt
_cod_data_source_block s2cl2
_cod_depositor_comments
;
The following automatic conversions were performed:

'_symmetry_cell_setting' value 'Triclinic' changed to 'triclinic'
according to /home/saulius/struct/CIF-dictionaries/cif_core.dic
dictionary named 'cif_core.dic' version 2.4.2 from 2011-04-26.

Automatic conversion script
Id: cif_fix_values 1891 2012-01-12 08:04:46Z andrius 
;
_cod_database_code 7212101

loop_
_symmetry_equiv_pos_site_id
_symmetry_equiv_pos_as_xyz
1 x,y,z
2 -x,-y,-z

loop_
_atom_site_label
_atom_site_type_symbol
_atom_site_fract_x
_atom_site_fract_y
_atom_site_fract_z
_atom_site_U_iso_or_equiv
_atom_site_adp_type
_atom_site_occupancy
_atom_site_symmetry_multiplicity
_atom_site_calc_flag
_atom_site_refinement_flags
S1' S -0.10520(9) 0.15338(6) 0.91528(7) 0.0491(2) Uani 1 1 d .
S1 S -0.10027(9) 0.43023(6) 0.67334(7) 0.0505(2) Uani 1 1 d .
Cl1 Cl 0.00867(10) -0.10952(7) 0.68588(9) 0.0749(3) Uani 1 1 d .
Cl1' Cl 0.03642(11) 0.58913(7) 0.80656(9) 0.0875(3) Uani 1 1 d .
C11 C 0.2190(3) -0.1649(2) 0.7494(3) 0.0576(9) Uani 1 1 d .
H11 H 0.1913 -0.2242 0.7911 0.069 Uiso 1 1 calc R
O2 O 0.2543(2) -0.08302(15) 0.39001(17) 0.0527(6) Uani 1 1 d .
O2' O 0.2998(2) 0.38595(18) 0.9317(2) 0.0723(7) Uani 1 1 d .
N1 N 0.0969(3) 0.31384(18) 0.4730(2) 0.0446(7) Uani 1 1 d .
H1N H 0.0894 0.3828 0.4461 0.054 Uiso 1 1 calc R
O1 O 0.4014(2) -0.00496(17) 0.2621(2) 0.0625(6) Uani 1 1 d .
O1' O 0.4108(2) 0.21161(18) 0.99121(19) 0.0646(7) Uani 1 1 d .
N2' N 0.0253(2) 0.29161(18) 0.8879(2) 0.0476(7) Uani 1 1 d .
H2N' H -0.0384 0.3415 0.8658 0.057 Uiso 1 1 calc R
N2 N 0.0217(2) 0.20063(17) 0.6241(2) 0.0423(6) Uani 1 1 d .
H2N H -0.0279 0.1959 0.6975 0.051 Uiso 1 1 calc R
N1' N 0.1140(2) 0.11202(18) 0.9597(2) 0.0445(7) Uani 1 1 d .
H1N' H 0.1123 0.0437 0.9797 0.053 Uiso 1 1 calc R
C2' C 0.2160(3) 0.1357(2) 0.9707(2) 0.0411(8) Uani 1 1 d .
C4' C 0.1295(3) 0.3315(2) 0.8851(3) 0.0408(8) Uani 1 1 d .
H4' H 0.0788 0.4051 0.9327 0.049 Uiso 1 1 calc R
C1' C 0.0176(3) 0.1882(2) 0.9202(2) 0.0392(7) Uani 1 1 d .
C2 C 0.1950(3) 0.2176(2) 0.3969(3) 0.0376(7) Uani 1 1 d .
C5 C 0.2980(3) 0.0048(2) 0.3511(3) 0.0415(8) Uani 1 1 d .
C12 C 0.3294(4) -0.1520(3) 0.7521(3) 0.0607(10) Uani 1 1 d .
H12 H 0.3765 -0.2027 0.7961 0.073 Uiso 1 1 calc R
C3 C 0.2043(3) 0.1086(2) 0.4325(2) 0.0350(7) Uani 1 1 d .
C10 C 0.1489(3) -0.0897(2) 0.6849(3) 0.0450(8) Uani 1 1 d .
C3' C 0.2244(3) 0.2406(2) 0.9390(2) 0.0394(7) Uani 1 1 d .
C4 C 0.1076(3) 0.0890(2) 0.5543(2) 0.0356(7) Uani 1 1 d .
H4 H 0.0448 0.0602 0.5466 0.043 Uiso 1 1 calc R
C5' C 0.3221(3) 0.2724(3) 0.9573(3) 0.0489(8) Uani 1 1 d .
C1 C 0.0117(3) 0.3078(2) 0.5869(3) 0.0382(8) Uani 1 1 d .
C13 C 0.3722(3) -0.0644(3) 0.6903(3) 0.0541(9) Uani 1 1 d .
H13 H 0.4470 -0.0553 0.6928 0.065 Uiso 1 1 calc R
C9 C 0.1875(3) -0.0004(2) 0.6220(2) 0.0348(7) Uani 1 1 d .
C9' C 0.2092(3) 0.3574(2) 0.7590(3) 0.0409(8) Uani 1 1 d .
C14 C 0.3011(3) 0.0091(2) 0.6250(3) 0.0468(8) Uani 1 1 d .
H14 H 0.3305 0.0669 0.5817 0.056 Uiso 1 1 calc R
C10' C 0.1734(4) 0.4692(3) 0.7152(3) 0.0562(9) Uani 1 1 d .
C8' C 0.3086(3) 0.0354(2) 1.0174(3) 0.0571(9) Uani 1 1 d .
H8'1 H 0.3895 -0.0143 0.9529 0.086 Uiso 1 1 calc R
H8'2 H 0.2572 -0.0097 1.0677 0.086 Uiso 1 1 calc R
H8'3 H 0.3386 0.0659 1.0615 0.086 Uiso 1 1 calc R
C14' C 0.3204(3) 0.2665(3) 0.6811(3) 0.0574(9) Uani 1 1 d .
H14' H 0.3484 0.1904 0.7084 0.069 Uiso 1 1 calc R
C8 C 0.2792(3) 0.2505(2) 0.2781(3) 0.0553(9) Uani 1 1 d .
H8A H 0.3341 0.1823 0.2254 0.083 Uiso 1 1 calc R
H8B H 0.3407 0.2793 0.2847 0.083 Uiso 1 1 calc R
H8C H 0.2167 0.3108 0.2478 0.083 Uiso 1 1 calc R
C6 C 0.3295(4) -0.1880(2) 0.3138(3) 0.0658(10) Uani 1 1 d .
H6A H 0.4287 -0.2033 0.2730 0.079 Uiso 1 1 calc R
H6B H 0.2921 -0.1778 0.2556 0.079 Uiso 1 1 calc R
C7 C 0.3103(4) -0.2873(3) 0.3900(3) 0.0821(12) Uani 1 1 d .
H7A H 0.3608 -0.3048 0.4384 0.123 Uiso 1 1 calc R
H7B H 0.3455 -0.3557 0.3416 0.123 Uiso 1 1 calc R
H7C H 0.2120 -0.2658 0.4392 0.123 Uiso 1 1 calc R
C13' C 0.3911(4) 0.2852(3) 0.5639(3) 0.0681(10) Uani 1 1 d .
H13' H 0.4647 0.2227 0.5128 0.082 Uiso 1 1 calc R
C11' C 0.2424(4) 0.4904(3) 0.5992(4) 0.0795(12) Uani 1 1 d .
H11' H 0.2158 0.5667 0.5721 0.095 Uiso 1 1 calc R
C6' C 0.3879(4) 0.4316(3) 0.9478(4) 0.0897(14) Uani 1 1 d .
H6'1 H 0.3566 0.4466 1.0310 0.108 Uiso 1 1 calc R
H6'2 H 0.4848 0.3742 0.9177 0.108 Uiso 1 1 calc R
C12' C 0.3499(5) 0.3990(4) 0.5244(4) 0.0883(13) Uani 1 1 d .
H12' H 0.3963 0.4131 0.4458 0.106 Uiso 1 1 calc R
C7' C 0.3780(5) 0.5389(3) 0.8858(4) 0.1157(16) Uani 1 1 d .
H7'1 H 0.4037 0.5243 0.8045 0.174 Uiso 1 1 calc R
H7'2 H 0.4405 0.5672 0.8913 0.174 Uiso 1 1 calc R
H7'3 H 0.2831 0.5971 0.9199 0.174 Uiso 1 1 calc R

loop_
_atom_site_aniso_label
_atom_site_aniso_U_11
_atom_site_aniso_U_22
_atom_site_aniso_U_33
_atom_site_aniso_U_23
_atom_site_aniso_U_13
_atom_site_aniso_U_12
S1' 0.0536(6) 0.0540(5) 0.0483(6) 0.0191(4) -0.0249(5) -0.0308(4)
S1 0.0635(6) 0.0326(4) 0.0465(6) 0.0061(4) -0.0219(5) -0.0140(4)
Cl1 0.0743(7) 0.0760(6) 0.1000(8) 0.0446(5) -0.0489(6) -0.0532(5)
Cl1' 0.1012(8) 0.0424(5) 0.0956(9) 0.0168(5) -0.0403(7) -0.0138(5)
C11 0.064(2) 0.0477(18) 0.053(2) 0.0209(17) -0.025(2) -0.0210(18)
O2 0.0596(15) 0.0369(11) 0.0558(16) -0.0026(11) -0.0146(13) -0.0226(11)
O2' 0.0963(19) 0.0575(13) 0.103(2) 0.0252(13) -0.0689(18) -0.0451(14)
N1 0.0589(18) 0.0297(13) 0.0381(18) 0.0132(13) -0.0168(15) -0.0192(13)
O1 0.0605(16) 0.0510(13) 0.0588(18) -0.0070(12) -0.0033(14) -0.0264(13)
O1' 0.0682(17) 0.0697(14) 0.0724(18) 0.0178(13) -0.0436(15) -0.0324(13)
N2' 0.0466(17) 0.0404(13) 0.0620(19) 0.0217(13) -0.0321(15) -0.0198(13)
N2 0.0514(17) 0.0340(13) 0.0342(16) 0.0105(12) -0.0146(14) -0.0173(12)
N1' 0.0503(17) 0.0358(13) 0.0537(19) 0.0202(12) -0.0276(15) -0.0228(13)
C2' 0.046(2) 0.0445(17) 0.033(2) 0.0104(14) -0.0174(17) -0.0205(16)
C4' 0.050(2) 0.0368(15) 0.038(2) 0.0058(14) -0.0202(17) -0.0189(15)
C1' 0.045(2) 0.0389(16) 0.031(2) 0.0070(14) -0.0142(17) -0.0180(15)
C2 0.043(2) 0.0367(16) 0.032(2) 0.0041(15) -0.0167(17) -0.0145(16)
C5 0.049(2) 0.0428(18) 0.041(2) 0.0085(17) -0.025(2) -0.0213(18)
C12 0.065(3) 0.057(2) 0.058(3) 0.0181(18) -0.037(2) -0.0161(19)
C3 0.0416(19) 0.0328(15) 0.033(2) 0.0057(14) -0.0169(16) -0.0167(15)
C10 0.045(2) 0.0413(16) 0.048(2) 0.0090(16) -0.0185(18) -0.0198(16)
C3' 0.043(2) 0.0435(16) 0.036(2) 0.0066(14) -0.0203(17) -0.0193(15)
C4 0.0437(19) 0.0268(14) 0.039(2) 0.0018(14) -0.0197(17) -0.0145(14)
C5' 0.058(2) 0.0506(19) 0.041(2) 0.0098(16) -0.0210(19) -0.0268(18)
C1 0.047(2) 0.0292(15) 0.046(2) 0.0101(15) -0.0274(18) -0.0165(15)
C13 0.055(2) 0.0593(19) 0.056(2) 0.0090(18) -0.033(2) -0.0225(18)
C9 0.0396(19) 0.0301(14) 0.036(2) 0.0039(13) -0.0182(16) -0.0136(14)
C9' 0.050(2) 0.0421(17) 0.043(2) 0.0067(16) -0.0256(19) -0.0247(17)
C14 0.051(2) 0.0421(16) 0.053(2) 0.0081(16) -0.0257(19) -0.0214(16)
C10' 0.065(2) 0.0455(18) 0.064(3) 0.0197(18) -0.033(2) -0.0274(18)
C8' 0.058(2) 0.0498(18) 0.073(3) 0.0251(17) -0.040(2) -0.0236(17)
C14' 0.066(3) 0.052(2) 0.051(3) 0.0036(19) -0.020(2) -0.026(2)
C8 0.061(2) 0.0461(18) 0.044(2) 0.0096(16) -0.0145(19) -0.0193(17)
C6 0.076(3) 0.0425(19) 0.072(3) -0.0103(18) -0.019(2) -0.0259(19)
C7 0.088(3) 0.049(2) 0.114(4) 0.002(2) -0.044(3) -0.028(2)
C13' 0.074(3) 0.075(2) 0.042(3) -0.005(2) -0.005(2) -0.035(2)
C11' 0.094(3) 0.072(3) 0.070(3) 0.038(2) -0.033(3) -0.044(3)
C6' 0.124(4) 0.080(3) 0.121(4) 0.022(3) -0.082(3) -0.064(3)
C12' 0.106(4) 0.107(3) 0.053(3) 0.027(3) -0.024(3) -0.060(3)
C7' 0.137(4) 0.080(3) 0.170(5) 0.022(3) -0.078(4) -0.070(3)

loop_
_atom_type_symbol
_atom_type_description
_atom_type_scat_dispersion_real
_atom_type_scat_dispersion_imag
_atom_type_scat_source
S S 0.1246 0.1234 'International Tables Vol C Tables 4.2.6.8 and 6.1.1.4'
O O 0.0106 0.0060 'International Tables Vol C Tables 4.2.6.8 and 6.1.1.4'
N N 0.0061 0.0033 'International Tables Vol C Tables 4.2.6.8 and 6.1.1.4'
Cl Cl 0.1484 0.1585 'International Tables Vol C Tables 4.2.6.8 and 6.1.1.4'
H H 0.0000 0.0000 'International Tables Vol C Tables 4.2.6.8 and 6.1.1.4'
C C 0.0033 0.0016 'International Tables Vol C Tables 4.2.6.8 and 6.1.1.4'

loop_
_geom_angle_atom_site_label_1
_geom_angle_atom_site_label_2
_geom_angle_atom_site_label_3
_geom_angle
C12 C11 C10 119.6(3)
C12 C11 H11 120.2
C10 C11 H11 120.2
C5 O2 C6 116.8(2)
C5' O2' C6' 117.1(2)
C1 N1 C2 124.9(2)
C1 N1 H1N 117.5
C2 N1 H1N 117.5
C1' N2' C4' 127.9(2)
C1' N2' H2N' 116.1
C4' N2' H2N' 116.1
C1 N2 C4 127.5(2)
C1 N2 H2N 116.2
C4 N2 H2N 116.2
C1' N1' C2' 124.9(2)
C1' N1' H1N' 117.5
C2' N1' H1N' 117.5
C3' C2' N1' 119.8(2)
C3' C2' C8' 126.6(3)
N1' C2' C8' 113.6(2)
N2' C4' C3' 110.2(2)
N2' C4' C9' 108.6(2)
C3' C4' C9' 113.3(2)
N2' C4' H4' 108.2
C3' C4' H4' 108.2
C9' C4' H4' 108.2
N2' C1' N1' 115.9(2)
N2' C1' S1' 122.7(2)
N1' C1' S1' 121.4(2)
C3 C2 N1 119.7(3)
C3 C2 C8 127.0(3)
N1 C2 C8 113.3(2)
O1 C5 O2 122.4(3)
O1 C5 C3 127.1(3)
O2 C5 C3 110.5(3)
C11 C12 C13 121.0(3)
C11 C12 H12 119.5
C13 C12 H12 119.5
C2 C3 C5 121.6(3)
C2 C3 C4 121.2(3)
C5 C3 C4 116.9(2)
C11 C10 C9 121.5(3)
C11 C10 Cl1 117.5(2)
C9 C10 Cl1 120.9(2)
C2' C3' C5' 121.6(2)
C2' C3' C4' 120.9(2)
C5' C3' C4' 117.5(2)
N2 C4 C3 110.1(2)
N2 C4 C9 107.9(2)
C3 C4 C9 112.8(2)
N2 C4 H4 108.7
C3 C4 H4 108.7
C9 C4 H4 108.7
O1' C5' O2' 121.5(3)
O1' C5' C3' 127.9(3)
O2' C5' C3' 110.6(3)
N2 C1 N1 116.0(2)
N2 C1 S1 123.0(2)
N1 C1 S1 121.1(2)
C14 C13 C12 118.3(3)
C14 C13 H13 120.9
C12 C13 H13 120.9
C14 C9 C10 117.4(2)
C14 C9 C4 119.4(2)
C10 C9 C4 123.2(2)
C10' C9' C14' 116.9(3)
C10' C9' C4' 122.9(3)
C14' C9' C4' 120.2(3)
C13 C14 C9 122.2(3)
C13 C14 H14 118.9
C9 C14 H14 118.9
C11' C10' C9' 122.2(3)
C11' C10' Cl1' 117.5(3)
C9' C10' Cl1' 120.3(3)
C2' C8' H8'1 109.5
C2' C8' H8'2 109.5
H8'1 C8' H8'2 109.5
C2' C8' H8'3 109.5
H8'1 C8' H8'3 109.5
H8'2 C8' H8'3 109.5
C13' C14' C9' 122.1(3)
C13' C14' H14' 118.9
C9' C14' H14' 118.9
C2 C8 H8A 109.5
C2 C8 H8B 109.5
H8A C8 H8B 109.5
C2 C8 H8C 109.5
H8A C8 H8C 109.5
H8B C8 H8C 109.5
O2 C6 C7 107.1(3)
O2 C6 H6A 110.3
C7 C6 H6A 110.3
O2 C6 H6B 110.3
C7 C6 H6B 110.3
H6A C6 H6B 108.6
C6 C7 H7A 109.5
C6 C7 H7B 109.5
H7A C7 H7B 109.5
C6 C7 H7C 109.5
H7A C7 H7C 109.5
H7B C7 H7C 109.5
C14' C13' C12' 118.6(3)
C14' C13' H13' 120.7
C12' C13' H13' 120.7
C12' C11' C10' 119.5(3)
C12' C11' H11' 120.2
C10' C11' H11' 120.2
C7' C6' O2' 108.6(3)
C7' C6' H6'1 110.0
O2' C6' H6'1 110.0
C7' C6' H6'2 110.0
O2' C6' H6'2 110.0
H6'1 C6' H6'2 108.3
C11' C12' C13' 120.7(4)
C11' C12' H12' 119.6
C13' C12' H12' 119.6
C6' C7' H7'1 109.5
C6' C7' H7'2 109.5
H7'1 C7' H7'2 109.5
C6' C7' H7'3 109.5
H7'1 C7' H7'3 109.5
H7'2 C7' H7'3 109.5

loop_
_geom_bond_atom_site_label_1
_geom_bond_atom_site_label_2
_geom_bond_distance
S1' C1' 1.678(3)
S1 C1 1.679(3)
Cl1 C10 1.732(3)
Cl1' C10' 1.736(3)
C11 C12 1.365(4)
C11 C10 1.374(4)
C11 H11 0.9300
O2 C5 1.340(3)
O2 C6 1.450(3)
O2' C5' 1.347(3)
O2' C6' 1.454(3)
N1 C1 1.355(3)
N1 C2 1.382(3)
N1 H1N 0.8600
O1 C5 1.204(3)
O1' C5' 1.194(3)
N2' C1' 1.325(3)
N2' C4' 1.473(3)
N2' H2N' 0.8600
N2 C1 1.325(3)
N2 C4 1.469(3)
N2 H2N 0.8600
N1' C1' 1.351(3)
N1' C2' 1.395(3)
N1' H1N' 0.8600
C2' C3' 1.346(3)
C2' C8' 1.497(3)
C4' C3' 1.517(3)
C4' C9' 1.517(4)
C4' H4' 0.9800
C2 C3 1.344(3)
C2 C8 1.497(4)
C5 C3 1.472(4)
C12 C13 1.385(4)
C12 H12 0.9300
C3 C4 1.513(4)
C10 C9 1.386(3)
C3' C5' 1.455(4)
C4 C9 1.530(3)
C4 H4 0.9800
C13 C14 1.381(3)
C13 H13 0.9300
C9 C14 1.382(4)
C9' C10' 1.381(4)
C9' C14' 1.383(4)
C14 H14 0.9300
C10' C11' 1.375(5)
C8' H8'1 0.9600
C8' H8'2 0.9600
C8' H8'3 0.9600
C14' C13' 1.382(4)
C14' H14' 0.9300
C8 H8A 0.9600
C8 H8B 0.9600
C8 H8C 0.9600
C6 C7 1.484(4)
C6 H6A 0.9700
C6 H6B 0.9700
C7 H7A 0.9600
C7 H7B 0.9600
C7 H7C 0.9600
C13' C12' 1.385(4)
C13' H13' 0.9300
C11' C12' 1.359(5)
C11' H11' 0.9300
C6' C7' 1.433(4)
C6' H6'1 0.9700
C6' H6'2 0.9700
C12' H12' 0.9300
C7' H7'1 0.9600
C7' H7'2 0.9600
C7' H7'3 0.9600

loop_
_geom_torsion_atom_site_label_1
_geom_torsion_atom_site_label_2
_geom_torsion_atom_site_label_3
_geom_torsion_atom_site_label_4
_geom_torsion
C1' N1' C2' C3' -1.0(4)
C1' N1' C2' C8' 179.7(3)
C1' N2' C4' C3' -6.4(4)
C1' N2' C4' C9' 118.2(3)
C4' N2' C1' N1' 2.8(4)
C4' N2' C1' S1' -178.3(2)
C2' N1' C1' N2' 1.4(4)
C2' N1' C1' S1' -177.5(2)
C1 N1 C2 C3 4.3(4)
C1 N1 C2 C8 -177.2(2)
C6 O2 C5 O1 -5.9(4)
C6 O2 C5 C3 175.0(2)
C10 C11 C12 C13 -0.2(5)
N1 C2 C3 C5 174.3(2)
C8 C2 C3 C5 -4.0(4)
N1 C2 C3 C4 0.9(4)
C8 C2 C3 C4 -177.3(2)
O1 C5 C3 C2 23.6(4)
O2 C5 C3 C2 -157.4(2)
O1 C5 C3 C4 -162.8(3)
O2 C5 C3 C4 16.3(3)
C12 C11 C10 C9 -0.1(5)
C12 C11 C10 Cl1 -179.4(2)
N1' C2' C3' C5' 175.3(3)
C8' C2' C3' C5' -5.5(5)
N1' C2' C3' C4' -3.4(4)
C8' C2' C3' C4' 175.8(3)
N2' C4' C3' C2' 6.4(4)
C9' C4' C3' C2' -115.5(3)
N2' C4' C3' C5' -172.4(2)
C9' C4' C3' C5' 65.8(3)
C1 N2 C4 C3 8.4(3)
C1 N2 C4 C9 131.8(3)
C2 C3 C4 N2 -6.3(3)
C5 C3 C4 N2 -180.0(2)
C2 C3 C4 C9 -126.9(3)
C5 C3 C4 C9 59.5(3)
C6' O2' C5' O1' -0.3(5)
C6' O2' C5' C3' 178.8(3)
C2' C3' C5' O1' 6.3(5)
C4' C3' C5' O1' -174.9(3)
C2' C3' C5' O2' -172.8(3)
C4' C3' C5' O2' 6.0(4)
C4 N2 C1 N1 -4.2(4)
C4 N2 C1 S1 175.1(2)
C2 N1 C1 N2 -2.8(4)
C2 N1 C1 S1 177.9(2)
C11 C12 C13 C14 -0.5(5)
C11 C10 C9 C14 1.1(4)
Cl1 C10 C9 C14 -179.6(2)
C11 C10 C9 C4 -176.7(3)
Cl1 C10 C9 C4 2.6(4)
N2 C4 C9 C14 -74.5(3)
C3 C4 C9 C14 47.4(3)
N2 C4 C9 C10 103.3(3)
C3 C4 C9 C10 -134.9(3)
N2' C4' C9' C10' 96.0(3)
C3' C4' C9' C10' -141.3(3)
N2' C4' C9' C14' -81.8(3)
C3' C4' C9' C14' 40.9(4)
C12 C13 C14 C9 1.6(5)
C10 C9 C14 C13 -1.8(4)
C4 C9 C14 C13 176.0(3)
C14' C9' C10' C11' 1.1(5)
C4' C9' C10' C11' -176.8(3)
C14' C9' C10' Cl1' -179.4(2)
C4' C9' C10' Cl1' 2.7(4)
C10' C9' C14' C13' -1.4(4)
C4' C9' C14' C13' 176.5(3)
C5 O2 C6 C7 155.6(3)
C9' C14' C13' C12' 0.9(5)
C9' C10' C11' C12' -0.1(6)
Cl1' C10' C11' C12' -179.7(3)
C5' O2' C6' C7' 163.6(3)
C10' C11' C12' C13' -0.4(6)
C14' C13' C12' C11' 0.1(6)
